data_7012260
loop_
_publ_author_name
'Andrews, Philip C.'
'Deacon, Glen B.'
'Jackson, W. Roy'
'Maguire, Melissa'
'Scott, Natalie M.'
'Skelton, Brian W.'
'White, Allan H.'

_publ_section_title
;
 Solvent-free synthesis of bismuth thiolates and carboxylates
;
_journal_issue 24
_journal_name_full 'Journal of the Chemical Society, Dalton Transactions'
_journal_page_first 4634
_journal_paper_doi 10.1039/b209347b
_journal_year 2002
_chemical_formula_sum 'C54 H54 Bi2 O18'
_chemical_formula_weight 1408.97
_space_group_IT_number 2
_symmetry_cell_setting triclinic
_symmetry_space_group_name_Hall '-P 1'
_symmetry_space_group_name_H-M 'P -1'
_audit_creation_date 02-02-20
_audit_creation_method Xtal3.6
_cell_angle_alpha 87.561(2)
_cell_angle_beta 71.084(2)
_cell_angle_gamma 67.110(2)
_cell_formula_units_Z 1
_cell_length_a 10.5533(9)
_cell_length_b 11.3356(10)
_cell_length_c 12.3665(10)
_cell_measurement_reflns_used 8192
_cell_measurement_temperature 153
_cell_measurement_theta_max 24.5
_cell_measurement_theta_min 1.8
_cell_volume 1283.34(19)
_computing_cell_refinement 'Siemens SAINT (Siemens, 1995)'
_computing_data_collection 'Siemens SMART (Siemens, 1995)'
_computing_data_reduction 'xtal ADDREF SORTRF'
_computing_molecular_graphics xtal
_computing_publication_material 'xtal BONDLA CIFIO'
_computing_structure_refinement 'xtal CRYLSQ'
_computing_structure_solution xtal
_diffrn_ambient_temperature 153
_diffrn_measurement_device_type
;
Bruker SMART CCD diffractometer
;
_diffrn_measurement_method '\w scans'
_diffrn_radiation_detector 'CCD area detector'
_diffrn_radiation_monochromator graphite
_diffrn_radiation_source 'sealed tube'
_diffrn_radiation_type 'Mo K\a'
_diffrn_radiation_wavelength .71073
_diffrn_reflns_av_R_equivalents .031
_diffrn_reflns_av_sigmaI/netI .059
_diffrn_reflns_limit_h_max 18
_diffrn_reflns_limit_h_min -16
_diffrn_reflns_limit_k_max 19
_diffrn_reflns_limit_k_min -19
_diffrn_reflns_limit_l_max 21
_diffrn_reflns_limit_l_min 0
_diffrn_reflns_number 26703
_diffrn_reflns_theta_max 37.69
_diffrn_reflns_theta_min 1.75
_exptl_absorpt_coefficient_mu 6.923
_exptl_absorpt_correction_T_max .80
_exptl_absorpt_correction_T_min .63
_exptl_absorpt_correction_type multi-scan
_exptl_absorpt_process_details
;
SADABS; Sheldrick, 1996
;
_exptl_crystal_colour colourless
_exptl_crystal_density_diffrn 1.823
_exptl_crystal_description cuboid
_exptl_crystal_F_000 688
_exptl_crystal_size_max .13
_exptl_crystal_size_mid .12
_exptl_crystal_size_min .1
_refine_diff_density_max 1.637
_refine_diff_density_min -1.35
_refine_ls_goodness_of_fit_all .98
_refine_ls_goodness_of_fit_ref 1.03
_refine_ls_hydrogen_treatment noref
_refine_ls_matrix_type full
_refine_ls_number_constraints 0
_refine_ls_number_parameters 334
_refine_ls_number_reflns 11101
_refine_ls_number_restraints 0
_refine_ls_R_factor_all .035
_refine_ls_R_factor_gt .024
_refine_ls_shift/su_max .034
_refine_ls_shift/su_mean .002
_refine_ls_structure_factor_coef F
_refine_ls_weighting_scheme calc
_refine_ls_wR_factor_all .02
_refine_ls_wR_factor_ref .019
_reflns_d_resolution_high .581
_reflns_d_resolution_low 11.618
_reflns_Friedel_coverage 0
_reflns_limit_h_max 18
_reflns_limit_h_min 0
_reflns_limit_k_max 19
_reflns_limit_k_min -17
_reflns_limit_l_max 21
_reflns_limit_l_min -20
_reflns_number_gt 11101
_reflns_number_total 13184
_reflns_threshold_expression 'F    > 4.00 sig(F   )'
_cod_data_source_file b209347b.txt
_cod_data_source_block mmd34
_cod_original_cell_volume 1283.3(2)
_cod_original_sg_symbol_Hall -p_1
_cod_original_sg_symbol_H-M P_-1
_cod_database_code 7012260

loop_
_symmetry_equiv_pos_as_xyz
+x,+y,+z
-x,-y,-z

loop_
_atom_site_label
_atom_site_fract_x
_atom_site_fract_y
_atom_site_fract_z
_atom_site_U_iso_or_equiv
_atom_site_adp_type
_atom_site_calc_flag
_atom_site_calc_attached_atom
_atom_site_occupancy
_atom_site_disorder_assembly
_atom_site_disorder_group
Bi .415316(8) .162563(7) .112084(6) .01185(5) Uani ? ? 1.00000 ? ?
C11 .3359(2) -.17429(16) .21552(15) .0143(15) Uani ? ? 1.00000 ? ?
C110 .3576(2) -.05462(17) .17860(16) .0138(15) Uani ? ? 1.00000 ? ?
O111 .48375(14) -.05878(12) .11235(11) .0141(11) Uani ? ? 1.00000 ? ?
O112 .25341(15) .05183(12) .21456(12) .0194(12) Uani ? ? 1.00000 ? ?
C12 .4363(2) -.30167(17) .17380(16) .0152(15) Uani ? ? 1.00000 ? ?
O121 .56705(15) -.32246(12) .08997(12) .0177(12) Uani ? ? 1.00000 ? ?
C121 .6657(2) -.45713(18) .05206(18) .0219(17) Uani ? ? 1.00000 ? ?
C122 .8043(2) -.4633(2) -.0376(2) .0264(19) Uani ? ? 1.00000 ? ?
C13 .3993(2) -.40411(18) .21927(18) .0212(17) Uani ? ? 1.00000 ? ?
C14 .2654(2) -.3801(2) .3033(2) .025(2) Uani ? ? 1.00000 ? ?
C15 .1659(2) -.2559(2) .34507(19) .0231(18) Uani ? ? 1.00000 ? ?
C16 .2017(2) -.15497(18) .30058(17) .0180(16) Uani ? ? 1.00000 ? ?
C21 .8208(2) .19009(17) .04221(17) .0158(15) Uani ? ? 1.00000 ? ?
C210 .6708(2) .19446(18) .07256(16) .0154(15) Uani ? ? 1.00000 ? ?
O211 .55863(15) .29439(12) .11535(12) .0191(12) Uani ? ? 1.00000 ? ?
O212 .65882(14) .08977(12) .04996(12) .0167(11) Uani ? ? 1.00000 ? ?
C22 .8650(2) .23976(17) .11921(17) .0163(16) Uani ? ? 1.00000 ? ?
O221 .76252(16) .29092(13) .22442(12) .0221(13) Uani ? ? 1.00000 ? ?
C221 .8022(3) .3444(2) .3047(2) .029(2) Uani ? ? 1.00000 ? ?
C222 .6666(3) .4096(2) .4046(2) .037(3) Uani ? ? 1.00000 ? ?
C23 1.0074(2) .23270(19) .08621(18) .0207(18) Uani ? ? 1.00000 ? ?
C24 1.1036(2) .1785(2) -.0228(2) .0225(18) Uani ? ? 1.00000 ? ?
C25 1.0619(2) .1288(2) -.09903(18) .0224(17) Uani ? ? 1.00000 ? ?
C26 .9221(2) .13241(19) -.06539(17) .0195(17) Uani ? ? 1.00000 ? ?
C31 .2958(2) .26853(17) .46486(16) .0161(15) Uani ? ? 1.00000 ? ?
C310 .3306(2) .24324(18) .33909(17) .0164(16) Uani ? ? 1.00000 ? ?
O311 .44050(15) .14090(12) .28305(11) .0168(11) Uani ? ? 1.00000 ? ?
O312 .25056(15) .31932(13) .28861(12) .0202(12) Uani ? ? 1.00000 ? ?
C32 .3962(2) .21226(18) .52356(16) .0178(16) Uani ? ? 1.00000 ? ?
O321 .53428(15) .13280(14) .46028(12) .0212(13) Uani ? ? 1.00000 ? ?
C321 .6409(2) .0875(2) .51731(19) .0240(19) Uani ? ? 1.00000 ? ?
C322 .7864(3) .0151(2) .4270(2) .030(2) Uani ? ? 1.00000 ? ?
C33 .3491(2) .2420(2) .64243(17) .0228(19) Uani ? ? 1.00000 ? ?
C34 .2076(2) .3251(2) .70093(18) .025(2) Uani ? ? 1.00000 ? ?
C35 .1088(2) .3824(2) .64445(18) .0257(19) Uani ? ? 1.00000 ? ?
C36 .1534(2) .35377(19) .52668(17) .0200(17) Uani ? ? 1.00000 ? ?
H13 .46303 -.49802 .19411 .02700 Uiso ? ? 1.00000 ? ?
H121a .61974 -.49856 .02134 .02700 Uiso ? ? 1.00000 ? ?
H121b .68669 -.49990 .11630 .02700 Uiso ? ? 1.00000 ? ?
H122a .86925 -.55009 -.06301 .04000 Uiso ? ? 1.00000 ? ?
H122b .84956 -.42161 -.00668 .04000 Uiso ? ? 1.00000 ? ?
H122c .78260 -.42027 -.10164 .04000 Uiso ? ? 1.00000 ? ?
H14 .24093 -.45157 .33273 .03100 Uiso ? ? 1.00000 ? ?
H15 .07411 -.23979 .40414 .02900 Uiso ? ? 1.00000 ? ?
H16 .13275 -.06860 .32834 .02300 Uiso ? ? 1.00000 ? ?
H221a .84306 .40483 .26961 .03600 Uiso ? ? 1.00000 ? ?
H221b .87486 .27787 .32844 .03600 Uiso ? ? 1.00000 ? ?
H222a .68623 .44735 .46141 .05600 Uiso ? ? 1.00000 ? ?
H222b .62680 .34876 .43876 .05600 Uiso ? ? 1.00000 ? ?
H222c .59500 .47572 .37992 .05600 Uiso ? ? 1.00000 ? ?
H23 1.03870 .26469 .13902 .02600 Uiso ? ? 1.00000 ? ?
H24 1.20033 .17664 -.04566 .02800 Uiso ? ? 1.00000 ? ?
H25 1.12951 .09194 -.17414 .02800 Uiso ? ? 1.00000 ? ?
H26 .89372 .09496 -.11627 .02400 Uiso ? ? 1.00000 ? ?
H321a .61744 .03126 .57336 .03000 Uiso ? ? 1.00000 ? ?
H321b .64323 .15745 .55507 .03000 Uiso ? ? 1.00000 ? ?
H322a .86117 -.01764 .46110 .04400 Uiso ? ? 1.00000 ? ?
H322b .80949 .07075 .37132 .04400 Uiso ? ? 1.00000 ? ?
H322c .78370 -.05543 .38961 .04400 Uiso ? ? 1.00000 ? ?
H33 .41646 .20315 .68346 .02900 Uiso ? ? 1.00000 ? ?
H34 .17676 .34330 .78335 .03100 Uiso ? ? 1.00000 ? ?
H35 .01107 .44078 .68573 .03300 Uiso ? ? 1.00000 ? ?
H36 .08532 .39305 .48645 .02500 Uiso ? ? 1.00000 ? ?

loop_
_atom_site_aniso_label
_atom_site_aniso_U_11
_atom_site_aniso_U_22
_atom_site_aniso_U_33
_atom_site_aniso_U_12
_atom_site_aniso_U_13
_atom_site_aniso_U_23
Bi .01289(3) .01007(3) .01274(3) -.00398(2) -.00518(2) .00096(2)
C11 .0182(9) .0150(9) .0141(9) -.0098(7) -.0075(7) .0045(7)
C110 .0166(9) .0153(8) .0124(8) -.0074(7) -.0072(7) .0017(7)
O111 .0166(7) .0121(6) .0140(6) -.0064(5) -.0046(5) .0002(5)
O112 .0168(7) .0134(6) .0242(8) -.0052(5) -.0031(6) .0017(5)
C12 .0175(9) .0146(8) .0157(9) -.0076(7) -.0070(7) .0032(7)
O121 .0181(7) .0127(6) .0190(7) -.0049(5) -.0038(6) .0024(5)
C121 .0223(11) .0109(8) .0258(11) -.0025(7) -.0044(9) .0007(7)
C122 .0216(11) .0173(10) .0295(12) -.0019(8) -.0021(9) .0032(8)
C13 .0244(11) .0135(9) .0248(11) -.0087(8) -.0058(9) .0034(8)
C14 .0300(12) .0195(10) .0298(12) -.0166(9) -.0081(10) .0081(9)
C15 .0223(11) .0244(10) .0241(11) -.0138(9) -.0045(9) .0055(8)
C16 .0182(10) .0186(9) .0186(10) -.0087(8) -.0063(8) .0019(7)
C21 .0165(9) .0147(8) .0187(9) -.0073(7) -.0078(8) .0041(7)
C210 .0185(9) .0163(8) .0134(9) -.0078(7) -.0073(7) .0028(7)
O211 .0163(7) .0146(6) .0266(8) -.0058(5) -.0074(6) -.0003(6)
O212 .0147(7) .0150(6) .0210(7) -.0062(5) -.0058(6) -.0017(5)
C22 .0184(9) .0135(8) .0184(9) -.0071(7) -.0071(8) .0028(7)
O221 .0244(8) .0258(8) .0186(7) -.0129(6) -.0060(6) -.0033(6)
C221 .0380(14) .0295(12) .0263(12) -.0166(10) -.0154(10) -.0034(9)
C222 .0498(17) .0418(15) .0212(12) -.0221(13) -.0087(11) -.0025(10)
C23 .0217(10) .0179(9) .0278(11) -.0096(8) -.0129(9) .0025(8)
C24 .0147(9) .0225(10) .0317(12) -.0083(8) -.0090(9) .0060(9)
C25 .0177(10) .0245(10) .0209(10) -.0061(8) -.0041(8) .0027(8)
C26 .0189(10) .0211(9) .0200(10) -.0080(8) -.0084(8) .0029(8)
C31 .0202(10) .0157(8) .0136(9) -.0091(7) -.0044(7) -.0002(7)
C310 .0199(10) .0146(8) .0163(9) -.0088(7) -.0058(8) .0016(7)
O311 .0190(7) .0150(6) .0130(6) -.0021(5) -.0066(5) -.0005(5)
O312 .0228(8) .0175(7) .0170(7) -.0034(6) -.0079(6) .0004(5)
C32 .0220(10) .0188(9) .0135(9) -.0102(8) -.0047(8) .0014(7)
O321 .0188(7) .0280(8) .0157(7) -.0059(6) -.0081(6) -.0003(6)
C321 .0249(11) .0239(10) .0241(11) -.0064(9) -.0135(9) .0022(8)
C322 .0265(12) .0301(12) .0305(13) -.0077(10) -.0118(10) .0009(10)
C33 .0290(12) .0273(11) .0149(10) -.0132(9) -.0081(9) .0016(8)
C34 .0307(12) .0300(11) .0153(10) -.0169(10) -.0030(9) -.0017(8)
C35 .0246(11) .0273(11) .0200(11) -.0108(9) .0007(9) -.0056(8)
C36 .0199(10) .0188(9) .0195(10) -.0074(8) -.0045(8) -.0002(8)

loop_
_atom_type_symbol
_atom_type_description
_atom_type_oxidation_number
_atom_type_number_in_cell
_atom_type_scat_dispersion_real
_atom_type_scat_dispersion_imag
_atom_type_scat_source
C ? 0 54 .002 .002 'Int Tables Vol IV Tables 2.2B and 2.3.1'
H ? 0 54 0 0 'Int Tables Vol IV Tables 2.2B and 2.3.1'
Bi ? 0 2 -4.861 10.559 'Int Tables Vol IV Tables 2.2B and 2.3.1'
O ? 0 18 .008 .006 'Int Tables Vol IV Tables 2.2B and 2.3.1'

loop_
_diffrn_attenuator_code
_diffrn_attenuator_scale
? ?

loop_
_geom_angle_atom_site_label_1
_geom_angle_atom_site_label_2
_geom_angle_atom_site_label_3
_geom_angle_site_symmetry_1
_geom_angle_site_symmetry_2
_geom_angle_site_symmetry_3
_geom_angle
_geom_angle_publ_flag
O111 Bi O112 . . . 54.22(4) ?
O111 Bi O211 . . . 129.32(5) ?
O111 Bi O212 . . . 77.91(5) ?
O111 Bi O311 . . . 81.53(5) ?
O111 Bi O312 . . . 123.32(4) ?
O111 Bi O111 . . '2 655' 71.93(4) ?
O111 Bi O121 . . '2 655' 128.87(4) ?
O112 Bi O211 . . . 150.49(5) ?
O112 Bi O212 . . . 129.60(5) ?
O112 Bi O311 . . . 75.51(6) ?
O112 Bi O312 . . . 78.77(5) ?
O112 Bi O111 . . '2 655' 102.92(5) ?
O112 Bi O121 . . '2 655' 135.30(5) ?
O211 Bi O212 . . . 54.85(5) ?
O211 Bi O311 . . . 76.41(6) ?
O211 Bi O312 . . . 77.87(5) ?
O211 Bi O111 . . '2 655' 105.53(5) ?
O211 Bi O121 . . '2 655' 69.32(5) ?
O212 Bi O311 . . . 83.49(5) ?
O212 Bi O312 . . . 123.93(6) ?
O212 Bi O111 . . '2 655' 72.24(5) ?
O212 Bi O121 . . '2 655' 85.29(4) ?
O311 Bi O312 . . . 55.06(4) ?
O311 Bi O111 . . '2 655' 147.00(4) ?
O311 Bi O121 . . '2 655' 144.15(5) ?
O312 Bi O111 . . '2 655' 157.88(4) ?
O312 Bi O121 . . '2 655' 106.20(4) ?
O111 Bi O121 '2 655' . '2 655' 56.95(4) ?
C110 C11 C12 . . . 126.32(16) ?
C110 C11 C16 . . . 115.20(14) ?
C12 C11 C16 . . . 118.48(19) ?
C11 C110 O111 . . . 121.36(14) ?
C11 C110 O112 . . . 119.16(17) ?
O111 C110 O112 . . . 119.46(19) ?
Bi O111 C110 . . . 96.42(10) ?
Bi O111 Bi . . '2 655' 108.07(5) ?
C110 O111 Bi . . '2 655' 118.00(14) ?
Bi O112 C110 . . . 89.89(12) ?
C11 C12 O121 . . . 119.35(18) ?
C11 C12 C13 . . . 119.05(16) ?
O121 C12 C13 . . . 121.60(14) ?
C12 O121 C121 . . . 116.05(16) ?
C12 O121 Bi . . '2 655' 121.15(11) ?
C121 O121 Bi . . '2 655' 110.14(10) ?
O121 C121 C122 . . . 109.41(17) ?
O121 C121 H121a . . . 109.54 ?
O121 C121 H121b . . . 109.33 ?
C122 C121 H121a . . . 110.1 ?
C122 C121 H121b . . . 109.9 ?
H121a C121 H121b . . . 108.6 ?
C121 C122 H122a . . . 110.3 ?
C121 C122 H122b . . . 109.8 ?
C121 C122 H122c . . . 109.5 ?
H122a C122 H122b . . . 109.4 ?
H122a C122 H122c . . . 109.1 ?
H122b C122 H122c . . . 108.7 ?
C12 C13 C14 . . . 120.33(16) ?
C12 C13 H13 . . . 124.78 ?
C14 C13 H13 . . . 114.9 ?
C13 C14 C15 . . . 121.3(2) ?
C13 C14 H14 . . . 119.34 ?
C15 C14 H14 . . . 119.3 ?
C14 C15 C16 . . . 118.57(19) ?
C14 C15 H15 . . . 121.1 ?
C16 C15 H15 . . . 120.37 ?
C11 C16 C15 . . . 122.24(16) ?
C11 C16 H16 . . . 118.7 ?
C15 C16 H16 . . . 119.05 ?
C210 C21 C22 . . . 122.15(16) ?
C210 C21 C26 . . . 118.9(2) ?
C22 C21 C26 . . . 118.9(2) ?
C21 C210 O211 . . . 123.0(2) ?
C21 C210 O212 . . . 117.07(14) ?
O211 C210 O212 . . . 119.9(2) ?
Bi O211 C210 . . . 86.71(14) ?
Bi O212 C210 . . . 98.55(10) ?
C21 C22 O221 . . . 116.2(2) ?
C21 C22 C23 . . . 119.69(17) ?
O221 C22 C23 . . . 124.1(2) ?
C22 O221 C221 . . . 118.02(19) ?
O221 C221 C222 . . . 107.2(2) ?
O221 C221 H221a . . . 110.2 ?
O221 C221 H221b . . . 110.3 ?
C222 C221 H221a . . . 110.7 ?
C222 C221 H221b . . . 110.9 ?
H221a C221 H221b . . . 107.6 ?
C221 C222 H222a . . . 111.1 ?
C221 C222 H222b . . . 110.0 ?
C221 C222 H222c . . . 110.1 ?
H222a C222 H222b . . . 108.6 ?
H222a C222 H222c . . . 108.7 ?
H222b C222 H222c . . . 108.3 ?
C22 C23 C24 . . . 119.7(2) ?
C22 C23 H23 . . . 120.01 ?
C24 C23 H23 . . . 120.3 ?
C23 C24 C25 . . . 121.2(2) ?
C23 C24 H24 . . . 119.1 ?
C25 C24 H24 . . . 119.7 ?
C24 C25 C26 . . . 119.20(18) ?
C24 C25 H25 . . . 120.2 ?
C26 C25 H25 . . . 120.6 ?
C21 C26 C25 . . . 121.2(2) ?
C21 C26 H26 . . . 119.0 ?
C25 C26 H26 . . . 119.73 ?
C310 C31 C32 . . . 124.18(15) ?
C310 C31 C36 . . . 116.6(2) ?
C32 C31 C36 . . . 119.19(18) ?
C31 C310 O311 . . . 119.85(18) ?
C31 C310 O312 . . . 119.91(14) ?
O311 C310 O312 . . . 120.21(18) ?
Bi O311 C310 . . . 99.38(13) ?
Bi O312 C310 . . . 85.34(10) ?
C31 C32 O321 . . . 117.50(17) ?
C31 C32 C33 . . . 118.68(16) ?
O321 C32 C33 . . . 123.8(2) ?
C32 O321 C321 . . . 117.56(16) ?
O321 C321 C322 . . . 107.21(19) ?
O321 C321 H321a . . . 109.9 ?
O321 C321 H321b . . . 110.72 ?
C322 C321 H321a . . . 109.86 ?
C322 C321 H321b . . . 110.5 ?
H321a C321 H321b . . . 108.7 ?
C321 C322 H322a . . . 110.3 ?
C321 C322 H322b . . . 109.88 ?
C321 C322 H322c . . . 110.2 ?
H322a C322 H322b . . . 108.9 ?
H322a C322 H322c . . . 108.6 ?
H322b C322 H322c . . . 108.9 ?
C32 C33 C34 . . . 120.7(2) ?
C32 C33 H33 . . . 119.31 ?
C34 C33 H33 . . . 120.0 ?
C33 C34 C35 . . . 121.4(2) ?
C33 C34 H34 . . . 119.4 ?
C35 C34 H34 . . . 119.29 ?
C34 C35 C36 . . . 118.76(17) ?
C34 C35 H35 . . . 120.7 ?
C36 C35 H35 . . . 120.5 ?
C31 C36 C35 . . . 121.4(2) ?
C31 C36 H36 . . . 119.2 ?
C35 C36 H36 . . . 119.46 ?

loop_
_geom_bond_atom_site_label_1
_geom_bond_atom_site_label_2
_geom_bond_site_symmetry_1
_geom_bond_site_symmetry_2
_geom_bond_distance
_geom_bond_publ_flag
Bi O111 . . 2.3255(13) ?
Bi O112 . . 2.4960(16) ?
Bi O211 . . 2.5149(18) ?
Bi O212 . . 2.2359(13) ?
Bi O311 . . 2.2069(15) ?
Bi O312 . . 2.5321(12) ?
Bi O111 . '2 655' 2.7583(13) ?
Bi O121 . '2 655' 3.0231(14) ?
C11 C110 . . 1.491(3) ?
C11 C12 . . 1.412(2) ?
C11 C16 . . 1.404(3) ?
C110 O111 . . 1.301(2) ?
C110 O112 . . 1.2489(19) ?
C12 O121 . . 1.369(2) ?
C12 C13 . . 1.404(3) ?
O121 C121 . . 1.464(2) ?
C121 C122 . . 1.500(3) ?
C121 H121a . . .955 ?
C121 H121b . . .955 ?
C122 H122a . . .9476 ?
C122 H122b . . .953 ?
C122 H122c . . .957 ?
C13 C14 . . 1.386(3) ?
C13 H13 . . 1.0090 ?
C14 C15 . . 1.383(3) ?
C14 H14 . . .966 ?
C15 C16 . . 1.380(3) ?
C15 H15 . . .960 ?
C16 H16 . . .9584 ?
C21 C210 . . 1.484(3) ?
C21 C22 . . 1.407(4) ?
C21 C26 . . 1.396(2) ?
C210 O211 . . 1.2516(19) ?
C210 O212 . . 1.293(3) ?
C22 O221 . . 1.365(2) ?
C22 C23 . . 1.394(3) ?
O221 C221 . . 1.430(4) ?
C221 C222 . . 1.493(3) ?
C221 H221a . . .963 ?
C221 H221b . . .960 ?
C222 H222a . . .953 ?
C222 H222b . . .957 ?
C222 H222c . . .957 ?
C23 C24 . . 1.387(3) ?
C23 H23 . . .960 ?
C24 C25 . . 1.381(4) ?
C24 H24 . . .958 ?
C25 C26 . . 1.381(3) ?
C25 H25 . . .9580 ?
C26 H26 . . .954 ?
C31 C310 . . 1.491(3) ?
C31 C32 . . 1.410(3) ?
C31 C36 . . 1.402(2) ?
C310 O311 . . 1.2929(19) ?
C310 O312 . . 1.256(3) ?
C32 O321 . . 1.359(2) ?
C32 C33 . . 1.400(3) ?
O321 C321 . . 1.436(3) ?
C321 C322 . . 1.505(3) ?
C321 H321a . . .961 ?
C321 H321b . . .949 ?
C322 H322a . . .955 ?
C322 H322b . . .952 ?
C322 H322c . . .955 ?
C33 C34 . . 1.381(3) ?
C33 H33 . . .963 ?
C34 C35 . . 1.379(4) ?
C34 H34 . . .969 ?
C35 C36 . . 1.387(3) ?
C35 H35 . . .9583 ?
C36 H36 . . .962 ?

loop_
_geom_contact_atom_site_label_1
_geom_contact_atom_site_label_2
_geom_contact_distance
_geom_contact_site_symmetry_1
_geom_contact_site_symmetry_2
_geom_contact_publ_flag
? ? ? ? ? ?

loop_
_geom_hbond_atom_site_label_D
_geom_hbond_atom_site_label_H
_geom_hbond_atom_site_label_A
_geom_hbond_site_symmetry_D
_geom_hbond_site_symmetry_H
_geom_hbond_site_symmetry_A
_geom_hbond_distance_DH
_geom_hbond_distance_HA
_geom_hbond_distance_DA
_geom_hbond_angle_DHA
_geom_hbond_publ_flag
? ? ? ? ? ? ? ? ? ? ?

loop_
_geom_torsion_atom_site_label_1
_geom_torsion_atom_site_label_2
_geom_torsion_atom_site_label_3
_geom_torsion_atom_site_label_4
_geom_torsion_site_symmetry_1
_geom_torsion_site_symmetry_2
_geom_torsion_site_symmetry_3
_geom_torsion_site_symmetry_4
_geom_torsion
_geom_torsion_publ_flag
? ? ? ? ? ? ? ? ? ?
